data_7237957
loop_
_publ_author_name
'Lu, Jian'
'Zhao, Xiu-Hui'
'Bai, Bing'
'Zheng, Fa-Kun'
'Guo, Guo-Cong'

_publ_section_title
;
 Significant enhancement of cathode-ray scintillation for a conductive
 Bi-SMOF via in situ partial rare earth ion replacement
;
_journal_issue 36
_journal_name_full 'Journal of Materials Chemistry C'
_journal_page_first 11099
_journal_paper_doi 10.1039/C9TC03858B
_journal_volume 7
_journal_year 2019
_chemical_formula_moiety 'C26.98 H18.13 Bi N O9, C3 H7 N O, C2 H8 N'
_chemical_formula_sum 'C31.99 H33.12 Bi N3 O10'
_chemical_formula_weight 828.54
_chemical_melting_point ?
_chemical_name_common '[(Hdma)Bi(1,4-ndc)2DMF]n,nDMF'
_space_group_crystal_system monoclinic
_space_group_IT_number 14
_space_group_name_Hall '-P 2ybc'
_space_group_name_H-M_alt 'P 1 21/c 1'
_atom_sites_solution_hydrogens geom
_atom_sites_solution_primary dual
_audit_block_doi 10.5517/ccdc.csd.cc21j2pc
_audit_creation_date 2018-12-17
_audit_creation_method
;
Olex2 1.2
(compiled 2018.05.29 svn.r3508 for OlexSys, GUI svn.r5506)
;
_audit_update_record
;
2019-05-06 deposited with the CCDC.	2019-08-27 downloaded from the CCDC.
;
_cell_angle_alpha 90
_cell_angle_beta 99.824(2)
_cell_angle_gamma 90
_cell_formula_units_Z 4
_cell_length_a 11.5720(3)
_cell_length_b 14.5866(3)
_cell_length_c 20.1757(5)
_cell_measurement_reflns_used 19339
_cell_measurement_temperature 293(2)
_cell_measurement_theta_max 29.6410
_cell_measurement_theta_min 4.0590
_cell_volume 3355.64(14)
_computing_cell_refinement 'CrysAlisPro 1.171.39.23b (Rigaku OD, 2015)'
_computing_data_collection 'CrysAlisPro 1.171.39.23b (Rigaku OD, 2015)'
_computing_data_reduction 'CrysAlisPro 1.171.39.23b (Rigaku OD, 2015)'
_computing_molecular_graphics 'Olex2 (Dolomanov et al., 2009)'
_computing_publication_material 'Olex2 (Dolomanov et al., 2009)'
_computing_structure_refinement 'ShelXL (Sheldrick, 2015)'
_computing_structure_solution 'ShelXT (Sheldrick, 2015)'
_diffrn_ambient_temperature 293(2)
_diffrn_detector 'CCD plate'
_diffrn_measured_fraction_theta_full 0.997
_diffrn_measured_fraction_theta_max 0.989
_diffrn_measurement_details
;
List of Runs (angles in degrees, time in seconds):

  # Type    Start    End  Width  t~exp~   \w     \q     \k     \f   Frames
#--------------------------------------------------------------------------
  1  \w    -85.00  93.00   0.50    1.72    --    3.70  45.00   0.00  356
  2  \w    -17.00  22.00   0.50    1.72    --    3.70  45.00  30.00   78
  3  \w    -84.00   1.00   0.50    1.72    --    3.70  45.00 150.00  170
  4  \w    -48.00 -23.00   0.50    1.72    --   -4.20  45.00   0.00   50
  5  \w    -10.00  78.00   0.50    1.72    --   -4.20  45.00  60.00  176
;
_diffrn_measurement_device 'four-circle diffractometer'
_diffrn_measurement_device_type 'XtaLAB AFC10 (RCD3): fixed-chi single'
_diffrn_measurement_method '\w scans'
_diffrn_orient_matrix_type 'CrysAlisPro convention (1999,Acta A55,543-557)'
_diffrn_orient_matrix_UB_11 -0.0429969000
_diffrn_orient_matrix_UB_12 -0.0346740000
_diffrn_orient_matrix_UB_13 -0.0081287000
_diffrn_orient_matrix_UB_21 -0.0448741000
_diffrn_orient_matrix_UB_22 0.0335504000
_diffrn_orient_matrix_UB_23 -0.0022229000
_diffrn_orient_matrix_UB_31 0.0020387000
_diffrn_orient_matrix_UB_32 0.0060430000
_diffrn_orient_matrix_UB_33 -0.0346852000
_diffrn_radiation_monochromator graphite
_diffrn_radiation_probe x-ray
_diffrn_radiation_type MoK\a
_diffrn_radiation_wavelength 0.71073
_diffrn_reflns_av_R_equivalents 0.0391
_diffrn_reflns_av_unetI/netI 0.0282
_diffrn_reflns_Laue_measured_fraction_full 0.997
_diffrn_reflns_Laue_measured_fraction_max 0.989
_diffrn_reflns_limit_h_max 15
_diffrn_reflns_limit_h_min -14
_diffrn_reflns_limit_k_max 18
_diffrn_reflns_limit_k_min -18
_diffrn_reflns_limit_l_max 26
_diffrn_reflns_limit_l_min -22
_diffrn_reflns_number 45802
_diffrn_reflns_point_group_measured_fraction_full 0.997
_diffrn_reflns_point_group_measured_fraction_max 0.989
_diffrn_reflns_theta_full 25.242
_diffrn_reflns_theta_max 27.495
_diffrn_reflns_theta_min 3.735
_diffrn_source 'fine-focus sealed X-ray tube'
_diffrn_source_type 'Enhance (Mo) X-ray Source'
_exptl_absorpt_coefficient_mu 5.313
_exptl_absorpt_correction_T_max 1.00000
_exptl_absorpt_correction_T_min 0.28787
_exptl_absorpt_correction_type multi-scan
_exptl_absorpt_process_details
;
CrysAlisPro 1.171.39.23b (Rigaku Oxford Diffraction, 2015)
Empirical absorption correction using spherical harmonics,
 implemented in SCALE3 ABSPACK scaling algorithm.
;
_exptl_crystal_colour yellow
_exptl_crystal_density_diffrn 1.640
_exptl_crystal_description block
_exptl_crystal_F_000 1636
_exptl_crystal_size_max 0.18
_exptl_crystal_size_mid 0.16
_exptl_crystal_size_min 0.14
_refine_diff_density_max 0.675
_refine_diff_density_min -0.750
_refine_diff_density_rms 0.082
_refine_ls_extinction_method none
_refine_ls_goodness_of_fit_ref 1.021
_refine_ls_hydrogen_treatment constr
_refine_ls_matrix_type full
_refine_ls_number_parameters 435
_refine_ls_number_reflns 7613
_refine_ls_number_restraints 0
_refine_ls_restrained_S_all 1.021
_refine_ls_R_factor_all 0.0317
_refine_ls_R_factor_gt 0.0232
_refine_ls_shift/su_max 0.001
_refine_ls_shift/su_mean 0.000
_refine_ls_structure_factor_coef Fsqd
_refine_ls_weighting_details 'w=1/[\s^2^(Fo^2^)+(0.0174P)^2^+3.4976P] where P=(Fo^2^+2Fc^2^)/3'
_refine_ls_weighting_scheme calc
_refine_ls_wR_factor_gt 0.0453
_refine_ls_wR_factor_ref 0.0472
_reflns_Friedel_coverage 0.000
_reflns_number_gt 6611
_reflns_number_total 7613
_reflns_threshold_expression 'I > 2\s(I)'
_cod_data_source_file c9tc03858b2.cif
_cod_data_source_block 1
_cod_depositor_comments
;
The following automatic conversions were performed:

data item '_chemical_melting_point' value 'not measured' was changed
to '?' -- the value is undefined or not given.

Automatic conversion script
Id: cif_fix_values 6909 2019-04-08 15:41:33Z antanas 
;
_cod_database_code 7237957
_shelx_shelxl_version_number 2017/1
_shelx_space_group_comment
;
The symmetry employed for this shelxl refinement is uniquely defined
by the following loop, which should always be used as a source of
symmetry information in preference to the above space-group names.
They are only intended as comments.
;
_exptl_absorpt_special_details
;
CrysAlisPro 1.171.39.23b (Rigaku Oxford Diffraction, 2015)
Empirical absorption correction using spherical harmonics,
 implemented in SCALE3 ABSPACK scaling algorithm.
;
_reflns_odcompleteness_completeness 99.61
_reflns_odcompleteness_iscentric 1
_reflns_odcompleteness_theta 26.32
_olex2_refinement_description
;
1. Fixed Uiso
 At 1.2 times of:
  All C(H) groups, All N(H,H) groups
 At 1.5 times of:
  All C(H,H,H) groups
2. Uiso/Uaniso restraints and constraints
Uanis(N1) = Uanis(N1A)
Uanis(C26) = Uanis(C26A)
Uanis(C27) = Uanis(C27A)
3. Others
 Sof(H27A)=Sof(H27B)=Sof(H27C)=Sof(H26A)=Sof(H26B)=Sof(H26C)=FVAR(1)
 Sof(C27A)=Sof(H27D)=Sof(H27E)=Sof(H27F)=Sof(N1A)=Sof(C26A)=Sof(H26D)=
 Sof(H26E)=Sof(H26F)=1-FVAR(2)
 Sof(N1)=FVAR(2)
 Sof(C27)=Sof(C26)=FVAR(3)
4.a Secondary CH2 refined with riding coordinates:
 N3(H3A,H3B)
4.b Aromatic/amide H refined with riding coordinates:
 C11(H11), C19(H19), C10(H10), C16(H16), C22(H22), C7(H7), C23(H23), C4(H4),
 C17(H17), C6(H6), C5(H5), C18(H18), C28(H28)
4.c Idealised Me refined as rotating group:
 C29(H29A,H29B,H29C), C30(H30A,H30B,H30C), C32(H32A,H32B,H32C), C31(H31A,H31B,
 H31C), C27(H27A,H27B,H27C), C26(H26A,H26B,H26C), C27A(H27D,H27E,H27F),
 C26A(H26D,H26E,H26F)
;
_olex2_submission_special_instructions 'No special instructions were received'
_oxdiff_exptl_absorpt_empirical_details
;
Empirical correction (ABSPACK) includes:
- Absorption correction using spherical harmonics
- Frame scaling
;
_oxdiff_exptl_absorpt_empirical_full_max 2.339
_oxdiff_exptl_absorpt_empirical_full_min 0.734

loop_
_space_group_symop_operation_xyz
'x, y, z'
'-x, y+1/2, -z+1/2'
'-x, -y, -z'
'x, -y-1/2, z-1/2'

loop_
_atom_site_label
_atom_site_type_symbol
_atom_site_fract_x
_atom_site_fract_y
_atom_site_fract_z
_atom_site_U_iso_or_equiv
_atom_site_adp_type
_atom_site_occupancy
_atom_site_site_symmetry_order
_atom_site_calc_flag
_atom_site_refinement_flags_posn
_atom_site_refinement_flags_occupancy
_atom_site_disorder_assembly
_atom_site_disorder_group
Bi1 Bi -0.29927(2) 0.42744(2) 0.84052(2) 0.01915(4) Uani 1 1 d . . . .
O9 O -0.29355(17) 0.20714(13) 0.40223(9) 0.0271(4) Uani 1 1 d . . . .
O3 O -0.30910(18) 0.31829(13) 0.75676(9) 0.0312(5) Uani 1 1 d . . . .
O7 O 0.49816(17) 0.37668(14) 0.83911(12) 0.0366(5) Uani 1 1 d . . . .
O1 O -0.12896(18) 0.46879(17) 0.77379(11) 0.0429(5) Uani 1 1 d . . . .
O4 O -0.3913(2) 0.44184(14) 0.70511(10) 0.0364(5) Uani 1 1 d . . . .
O2 O -0.09957(18) 0.39532(16) 0.87082(12) 0.0415(5) Uani 1 1 d . . . .
O8 O -0.2963(2) 0.08377(14) 0.46375(10) 0.0414(6) Uani 1 1 d . . . .
O6 O 0.49608(19) 0.52638(15) 0.85395(14) 0.0460(6) Uani 1 1 d . . . .
C1 C -0.0613(2) 0.4333(2) 0.82132(16) 0.0324(6) Uani 1 1 d . . . .
C24 C -0.2972(2) 0.16901(19) 0.45865(13) 0.0259(6) Uani 1 1 d . . . .
C12 C 0.4450(2) 0.4526(2) 0.84420(15) 0.0280(6) Uani 1 1 d . . . .
C13 C -0.3471(2) 0.36464(19) 0.70354(13) 0.0262(6) Uani 1 1 d . . . .
O10 O 0.1833(2) 0.1746(2) 0.82906(14) 0.0630(7) Uani 1 1 d . . . .
C2 C 0.0687(2) 0.43478(19) 0.82465(15) 0.0296(6) Uani 1 1 d . . . .
C9 C 0.3133(2) 0.44737(19) 0.83661(15) 0.0278(6) Uani 1 1 d . . . .
C11 C 0.1378(3) 0.4531(2) 0.88526(16) 0.0339(7) Uani 1 1 d . . . .
H11 H 0.102970 0.460745 0.923168 0.041 Uiso 1 1 calc R . . .
C21 C -0.3070(2) 0.22606(19) 0.51945(13) 0.0258(6) Uani 1 1 d . . . .
C20 C -0.2609(2) 0.31688(19) 0.53010(13) 0.0250(6) Uani 1 1 d . . . .
C15 C -0.2760(2) 0.36461(19) 0.59022(13) 0.0252(6) Uani 1 1 d . . . .
C8 C 0.2455(2) 0.4268(2) 0.77271(15) 0.0288(6) Uani 1 1 d . . . .
C3 C 0.1211(2) 0.42181(19) 0.76590(15) 0.0279(6) Uani 1 1 d . . . .
C19 C -0.1974(3) 0.3611(2) 0.48527(14) 0.0358(7) Uani 1 1 d . . . .
H19 H -0.185371 0.330714 0.446490 0.043 Uiso 1 1 calc R . . .
C10 C 0.2603(3) 0.4605(2) 0.89146(16) 0.0340(7) Uani 1 1 d . . . .
H10 H 0.305400 0.474476 0.932948 0.041 Uiso 1 1 calc R . . .
C16 C -0.2286(3) 0.4541(2) 0.60118(15) 0.0323(7) Uani 1 1 d . . . .
H16 H -0.237952 0.485786 0.639906 0.039 Uiso 1 1 calc R . . .
N2 N -0.0020(3) 0.1738(2) 0.76925(16) 0.0518(8) Uani 1 1 d . . . .
C22 C -0.3639(3) 0.1864(2) 0.56643(14) 0.0339(7) Uani 1 1 d . . . .
H22 H -0.395078 0.127856 0.558695 0.041 Uiso 1 1 calc R . . .
C14 C -0.3345(2) 0.31913(19) 0.63803(13) 0.0266(6) Uani 1 1 d . . . .
C7 C 0.2982(3) 0.4138(3) 0.71465(17) 0.0444(8) Uani 1 1 d . . . .
H7 H 0.379232 0.417715 0.718201 0.053 Uiso 1 1 calc R . . .
C23 C -0.3761(3) 0.2322(2) 0.62574(14) 0.0337(7) Uani 1 1 d . . . .
H23 H -0.413245 0.202971 0.657282 0.040 Uiso 1 1 calc R . . .
C4 C 0.0551(3) 0.4025(2) 0.70143(17) 0.0395(7) Uani 1 1 d . . . .
H4 H -0.026240 0.398859 0.696009 0.047 Uiso 1 1 calc R . . .
C17 C -0.1699(3) 0.4942(2) 0.55623(16) 0.0407(8) Uani 1 1 d . . . .
H17 H -0.140265 0.553224 0.564117 0.049 Uiso 1 1 calc R . . .
C6 C 0.2308(3) 0.3955(3) 0.65391(18) 0.0567(10) Uani 1 1 d . . . .
H6 H 0.266174 0.387225 0.616281 0.068 Uiso 1 1 calc R . . .
N3 N -0.4226(3) 0.6944(2) 0.66685(17) 0.0590(9) Uani 1 1 d . . . .
H3A H -0.345412 0.690676 0.668617 0.071 Uiso 1 1 calc R . . .
H3B H -0.443217 0.752689 0.658808 0.071 Uiso 1 1 calc R . . .
C5 C 0.1092(3) 0.3893(3) 0.64766(18) 0.0528(9) Uani 1 1 d . . . .
H5 H 0.064576 0.375812 0.605969 0.063 Uiso 1 1 calc R . . .
C18 C -0.1535(3) 0.4471(2) 0.49772(17) 0.0436(8) Uani 1 1 d . . . .
H18 H -0.112483 0.474910 0.467345 0.052 Uiso 1 1 calc R . . .
N1 N -0.2099(14) 0.6916(12) 0.9721(8) 0.075(4) Uani 0.638(12) 1 d . P A 1
C28 C 0.1136(4) 0.1749(3) 0.7752(2) 0.0553(10) Uani 1 1 d . . . .
H28 H 0.145103 0.176009 0.735740 0.066 Uiso 1 1 calc R . . .
C29 C -0.0584(4) 0.1679(3) 0.8277(3) 0.0744(13) Uani 1 1 d . . . .
H29A H -0.090128 0.107493 0.830489 0.112 Uiso 1 1 calc GR . . .
H29B H -0.120594 0.212178 0.823928 0.112 Uiso 1 1 calc GR . . .
H29C H -0.002073 0.180171 0.867392 0.112 Uiso 1 1 calc GR . . .
C25 C -0.2537(6) 0.6388(3) 0.9225(2) 0.0890(17) Uani 1 1 d . . . .
C30 C -0.0766(4) 0.1749(3) 0.7039(3) 0.0802(15) Uani 1 1 d . . . .
H30A H -0.121851 0.230419 0.699038 0.120 Uiso 1 1 calc GR . . .
H30B H -0.128463 0.123092 0.699981 0.120 Uiso 1 1 calc GR . . .
H30C H -0.028981 0.172015 0.669399 0.120 Uiso 1 1 calc GR . . .
C32 C -0.4798(5) 0.6389(3) 0.6110(3) 0.0821(15) Uani 1 1 d . . . .
H32A H -0.461414 0.662692 0.569665 0.123 Uiso 1 1 calc GR . . .
H32B H -0.563194 0.640621 0.609445 0.123 Uiso 1 1 calc GR . . .
H32C H -0.452742 0.576786 0.616946 0.123 Uiso 1 1 calc GR . . .
C31 C -0.4496(6) 0.6689(3) 0.7317(3) 0.0927(18) Uani 1 1 d . . . .
H31A H -0.533010 0.663160 0.728565 0.139 Uiso 1 1 calc GR . . .
H31B H -0.420911 0.715254 0.764139 0.139 Uiso 1 1 calc GR . . .
H31C H -0.412855 0.611406 0.745441 0.139 Uiso 1 1 calc GR . . .
O5 O -0.2130(3) 0.5939(2) 0.88184(17) 0.0798(10) Uani 1 1 d . . . .
C27 C -0.0863(13) 0.7052(10) 0.9837(7) 0.104(5) Uani 0.630(18) 1 d . P A 1
H27A H -0.051221 0.665660 0.954671 0.157 Uiso 0.66(6) 1 calc GR P B 1
H27B H -0.054901 0.691161 1.029764 0.157 Uiso 0.66(6) 1 calc GR P B 1
H27C H -0.069326 0.767896 0.974564 0.157 Uiso 0.66(6) 1 calc GR P B 1
C26 C -0.2765(15) 0.7442(8) 1.0108(6) 0.112(5) Uani 0.630(18) 1 d . P A 1
H26A H -0.269508 0.808029 1.000596 0.167 Uiso 0.66(6) 1 calc GR P B 1
H26B H -0.247910 0.734101 1.057771 0.167 Uiso 0.66(6) 1 calc GR P B 1
H26C H -0.357381 0.726192 1.000398 0.167 Uiso 0.66(6) 1 calc GR P B 1
C27A C -0.034(2) 0.6642(19) 0.9685(13) 0.104(5) Uani 0.362(12) 1 d . P A 2
H27D H -0.024152 0.613620 0.939487 0.157 Uiso 0.362(12) 1 calc GR P A 2
H27E H -0.001096 0.648467 1.014082 0.157 Uiso 0.362(12) 1 calc GR P A 2
H27F H 0.005937 0.717023 0.955063 0.157 Uiso 0.362(12) 1 calc GR P A 2
N1A N -0.165(3) 0.686(2) 0.9636(16) 0.075(4) Uani 0.362(12) 1 d . P A 2
C26A C -0.175(3) 0.7473(13) 1.0165(10) 0.112(5) Uani 0.362(12) 1 d . P A 2
H26D H -0.155043 0.807995 1.004012 0.167 Uiso 0.362(12) 1 calc GR P A 2
H26E H -0.122544 0.728862 1.056457 0.167 Uiso 0.362(12) 1 calc GR P A 2
H26F H -0.254078 0.746714 1.025012 0.167 Uiso 0.362(12) 1 calc GR P A 2

loop_
_atom_site_aniso_label
_atom_site_aniso_U_11
_atom_site_aniso_U_22
_atom_site_aniso_U_33
_atom_site_aniso_U_23
_atom_site_aniso_U_13
_atom_site_aniso_U_12
Bi1 0.01676(5) 0.02379(5) 0.01769(5) 0.00029(4) 0.00514(3) -0.00080(4)
O9 0.0308(11) 0.0318(10) 0.0197(9) -0.0024(8) 0.0070(8) 0.0001(8)
O3 0.0448(13) 0.0311(10) 0.0190(9) -0.0003(8) 0.0090(9) 0.0059(9)
O7 0.0197(10) 0.0284(11) 0.0626(15) -0.0037(10) 0.0098(10) -0.0006(8)
O1 0.0221(11) 0.0641(15) 0.0428(13) 0.0143(12) 0.0067(10) 0.0043(11)
O4 0.0446(13) 0.0371(12) 0.0277(10) -0.0013(9) 0.0072(9) 0.0147(10)
O2 0.0226(11) 0.0549(13) 0.0484(13) 0.0205(11) 0.0101(10) 0.0025(10)
O8 0.0717(17) 0.0309(11) 0.0233(10) -0.0008(9) 0.0130(11) 0.0061(11)
O6 0.0247(11) 0.0333(12) 0.0819(18) -0.0105(12) 0.0145(12) -0.0041(9)
C1 0.0184(14) 0.0368(16) 0.0422(17) 0.0030(14) 0.0061(12) -0.0020(12)
C24 0.0237(14) 0.0340(15) 0.0204(13) -0.0023(12) 0.0050(11) 0.0018(12)
C12 0.0172(13) 0.0342(15) 0.0337(15) -0.0004(12) 0.0077(12) -0.0009(11)
C13 0.0265(14) 0.0310(14) 0.0223(13) -0.0020(12) 0.0075(11) -0.0007(12)
O10 0.0551(18) 0.0669(18) 0.0625(18) 0.0040(14) -0.0031(14) 0.0028(14)
C2 0.0194(14) 0.0323(15) 0.0386(16) 0.0057(13) 0.0091(12) -0.0002(12)
C9 0.0183(13) 0.0290(14) 0.0370(16) 0.0005(12) 0.0070(12) 0.0006(11)
C11 0.0222(15) 0.0473(18) 0.0344(16) 0.0019(14) 0.0110(13) 0.0009(13)
C21 0.0287(14) 0.0309(14) 0.0186(12) -0.0013(11) 0.0064(11) 0.0005(12)
C20 0.0242(14) 0.0323(14) 0.0183(12) 0.0007(11) 0.0034(11) -0.0001(11)
C15 0.0248(14) 0.0290(14) 0.0214(13) 0.0008(11) 0.0024(11) 0.0012(11)
C8 0.0202(13) 0.0328(14) 0.0349(15) 0.0000(13) 0.0090(12) 0.0012(12)
C3 0.0222(14) 0.0278(14) 0.0337(15) 0.0007(12) 0.0047(11) -0.0003(12)
C19 0.0420(18) 0.0448(17) 0.0220(14) -0.0003(13) 0.0094(13) -0.0097(15)
C10 0.0228(15) 0.0471(17) 0.0324(15) -0.0040(14) 0.0057(12) -0.0021(13)
C16 0.0391(17) 0.0299(14) 0.0271(14) -0.0030(12) 0.0029(13) -0.0015(13)
N2 0.053(2) 0.0418(16) 0.0579(19) -0.0023(15) 0.0009(16) 0.0082(14)
C22 0.0471(19) 0.0311(15) 0.0262(14) -0.0053(12) 0.0143(13) -0.0067(13)
C14 0.0274(15) 0.0325(14) 0.0199(13) -0.0020(11) 0.0042(11) 0.0026(12)
C7 0.0267(16) 0.067(2) 0.0422(18) -0.0043(17) 0.0141(14) 0.0044(16)
C23 0.0467(19) 0.0340(16) 0.0240(14) -0.0023(12) 0.0166(13) -0.0070(14)
C4 0.0292(16) 0.0473(19) 0.0408(18) -0.0013(15) 0.0027(14) -0.0002(14)
C17 0.048(2) 0.0332(16) 0.0400(18) 0.0009(14) 0.0053(15) -0.0138(14)
C6 0.048(2) 0.090(3) 0.0357(18) -0.0088(19) 0.0176(17) 0.009(2)
N3 0.064(2) 0.0476(18) 0.068(2) 0.0101(17) 0.0211(18) 0.0201(16)
C5 0.045(2) 0.074(3) 0.0364(18) -0.0103(18) 0.0008(16) 0.0046(19)
C18 0.049(2) 0.050(2) 0.0340(17) 0.0051(15) 0.0151(15) -0.0173(16)
N1 0.130(13) 0.057(3) 0.040(5) -0.008(3) 0.015(6) -0.030(8)
C28 0.062(3) 0.048(2) 0.057(2) 0.0005(19) 0.010(2) 0.0048(19)
C29 0.063(3) 0.077(3) 0.088(3) -0.002(3) 0.027(3) 0.011(2)
C25 0.145(5) 0.057(3) 0.060(3) -0.014(2) 0.003(3) -0.009(3)
C30 0.077(3) 0.068(3) 0.083(3) 0.000(3) -0.020(3) 0.002(3)
C32 0.079(3) 0.076(3) 0.084(3) -0.006(3) -0.007(3) 0.024(3)
C31 0.142(5) 0.068(3) 0.084(3) 0.019(3) 0.064(4) 0.028(3)
O5 0.101(3) 0.0603(18) 0.084(2) -0.0358(17) 0.032(2) -0.0316(17)
C27 0.118(13) 0.112(12) 0.077(7) 0.025(8) -0.003(7) -0.034(8)
C26 0.199(15) 0.063(4) 0.074(5) -0.026(4) 0.028(10) 0.000(9)
C27A 0.118(13) 0.112(12) 0.077(7) 0.025(8) -0.003(7) -0.034(8)
N1A 0.130(13) 0.057(3) 0.040(5) -0.008(3) 0.015(6) -0.030(8)
C26A 0.199(15) 0.063(4) 0.074(5) -0.026(4) 0.028(10) 0.000(9)

loop_
_atom_type_symbol
_atom_type_description
_atom_type_scat_dispersion_real
_atom_type_scat_dispersion_imag
_atom_type_scat_source
C C 0.0033 0.0016 'International Tables Vol C Tables 4.2.6.8 and 6.1.1.4'
H H 0.0000 0.0000 'International Tables Vol C Tables 4.2.6.8 and 6.1.1.4'
Bi Bi -4.1077 10.2566 'International Tables Vol C Tables 4.2.6.8 and 6.1.1.4'
N N 0.0061 0.0033 'International Tables Vol C Tables 4.2.6.8 and 6.1.1.4'
O O 0.0106 0.0060 'International Tables Vol C Tables 4.2.6.8 and 6.1.1.4'

loop_
_geom_angle_atom_site_label_1
_geom_angle_atom_site_label_2
_geom_angle_atom_site_label_3
_geom_angle
_geom_angle_site_symmetry_1
_geom_angle_site_symmetry_3
O9 Bi1 O7 71.97(7) 4_566 1_455
O9 Bi1 O1 120.79(7) 4_566 .
O9 Bi1 O2 75.72(7) 4_566 .
O9 Bi1 O8 54.07(6) 4_566 4_566
O9 Bi1 C1 99.15(8) 4_566 .
O9 Bi1 C24 27.27(7) 4_566 4_566
O9 Bi1 O5 128.29(9) 4_566 .
O3 Bi1 O9 78.62(7) . 4_566
O3 Bi1 O7 81.71(7) . 1_455
O3 Bi1 O1 74.47(8) . .
O3 Bi1 O2 88.64(8) . .
O3 Bi1 O8 132.59(7) . 4_566
O3 Bi1 C1 81.34(8) . .
O3 Bi1 C24 105.79(8) . 4_566
O3 Bi1 O5 144.51(9) . .
O7 Bi1 O1 149.10(8) 1_455 .
O7 Bi1 O8 80.89(8) 1_455 4_566
O7 Bi1 C1 162.15(8) 1_455 .
O7 Bi1 C24 73.99(8) 1_455 4_566
O7 Bi1 O5 125.21(9) 1_455 .
O1 Bi1 C1 25.82(8) . .
O1 Bi1 C24 131.20(7) . 4_566
O1 Bi1 O5 71.54(9) . .
O2 Bi1 O7 147.50(7) . 1_455
O2 Bi1 O1 52.23(7) . .
O2 Bi1 O8 83.16(8) . 4_566
O2 Bi1 C1 26.43(8) . .
O2 Bi1 C24 79.02(8) . 4_566
O2 Bi1 O5 78.61(10) . .
O8 Bi1 O1 129.88(8) 4_566 .
O8 Bi1 C1 106.83(9) 4_566 .
O8 Bi1 C24 26.82(7) 4_566 4_566
O8 Bi1 O5 79.01(9) 4_566 .
C24 Bi1 C1 105.45(8) 4_566 .
O5 Bi1 C1 72.53(10) . .
O5 Bi1 C24 104.06(10) . 4_566
C24 O9 Bi1 96.19(16) . 4_565
C13 O3 Bi1 102.49(16) . .
C12 O7 Bi1 102.11(16) . 1_655
C1 O1 Bi1 86.45(17) . .
C1 O2 Bi1 99.59(17) . .
C24 O8 Bi1 89.12(16) . 4_565
O1 C1 Bi1 67.73(16) . .
O1 C1 O2 121.6(3) . .
O1 C1 C2 121.7(3) . .
O2 C1 Bi1 53.98(14) . .
O2 C1 C2 116.6(3) . .
C2 C1 Bi1 169.7(2) . .
O9 C24 Bi1 56.54(13) . 4_565
O9 C24 C21 120.4(2) . .
O8 C24 Bi1 64.06(15) . 4_565
O8 C24 O9 120.5(2) . .
O8 C24 C21 119.0(2) . .
C21 C24 Bi1 174.31(19) . 4_565
O7 C12 C9 116.1(2) . .
O6 C12 O7 123.1(3) . .
O6 C12 C9 120.8(3) . .
O3 C13 C14 115.6(2) . .
O4 C13 O3 122.8(2) . .
O4 C13 C14 121.6(2) . .
C11 C2 C1 118.2(3) . .
C11 C2 C3 120.0(3) . .
C3 C2 C1 121.7(3) . .
C8 C9 C12 119.6(3) . .
C10 C9 C12 119.7(3) . .
C10 C9 C8 120.6(3) . .
C2 C11 C10 121.4(3) . .
C20 C21 C24 123.9(2) . .
C22 C21 C24 116.3(3) . .
C22 C21 C20 119.8(2) . .
C21 C20 C15 118.7(2) . .
C19 C20 C21 123.2(2) . .
C19 C20 C15 118.1(3) . .
C16 C15 C20 118.6(2) . .
C16 C15 C14 122.4(2) . .
C14 C15 C20 119.0(2) . .
C9 C8 C3 119.4(3) . .
C9 C8 C7 121.8(3) . .
C7 C8 C3 118.8(3) . .
C8 C3 C2 118.5(3) . .
C4 C3 C2 123.1(3) . .
C4 C3 C8 118.4(3) . .
C18 C19 C20 121.4(3) . .
C9 C10 C11 120.1(3) . .
C17 C16 C15 121.2(3) . .
C28 N2 C29 121.2(4) . .
C28 N2 C30 121.3(4) . .
C29 N2 C30 117.5(4) . .
C21 C22 C23 121.4(3) . .
C15 C14 C13 120.9(2) . .
C23 C14 C13 119.0(2) . .
C23 C14 C15 120.1(2) . .
C6 C7 C8 120.4(3) . .
C14 C23 C22 121.0(3) . .
C5 C4 C3 120.7(3) . .
C16 C17 C18 120.3(3) . .
C7 C6 C5 120.6(3) . .
C31 N3 C32 114.8(4) . .
C4 C5 C6 121.0(3) . .
C19 C18 C17 120.4(3) . .
C25 N1 C27 117.4(11) . .
C25 N1 C26 124.8(13) . .
C26 N1 C27 117.4(14) . .
O10 C28 N2 125.2(4) . .
O5 C25 N1 134.5(9) . .
O5 C25 N1A 109.8(12) . .
C25 O5 Bi1 122.0(3) . .
C25 N1A C27A 124(2) . .
C25 N1A C26A 128(3) . .
C26A N1A C27A 107(3) . .

loop_
_geom_bond_atom_site_label_1
_geom_bond_atom_site_label_2
_geom_bond_distance
_geom_bond_site_symmetry_2
Bi1 O9 2.3195(18) 4_566
Bi1 O3 2.3104(19) .
Bi1 O7 2.4538(19) 1_455
Bi1 O1 2.639(2) .
Bi1 O2 2.335(2) .
Bi1 O8 2.486(2) 4_566
Bi1 C1 2.847(3) .
Bi1 C24 2.764(3) 4_566
Bi1 O5 2.703(3) .
O9 C24 1.274(3) .
O3 C13 1.282(3) .
O7 C12 1.279(3) .
O1 C1 1.242(4) .
O4 C13 1.239(3) .
O2 C1 1.285(4) .
O8 C24 1.247(3) .
O6 C12 1.228(3) .
C1 C2 1.494(4) .
C24 C21 1.502(4) .
C12 C9 1.507(4) .
C13 C14 1.508(4) .
O10 C28 1.238(5) .
C2 C11 1.369(4) .
C2 C3 1.433(4) .
C9 C8 1.422(4) .
C9 C10 1.367(4) .
C11 C10 1.406(4) .
C21 C20 1.431(4) .
C21 C22 1.371(4) .
C20 C15 1.435(4) .
C20 C19 1.414(4) .
C15 C16 1.418(4) .
C15 C14 1.432(4) .
C8 C3 1.424(4) .
C8 C7 1.423(4) .
C3 C4 1.420(4) .
C19 C18 1.361(4) .
C16 C17 1.355(4) .
N2 C28 1.324(5) .
N2 C29 1.444(5) .
N2 C30 1.447(5) .
C22 C23 1.398(4) .
C14 C23 1.364(4) .
C7 C6 1.362(5) .
C4 C5 1.356(5) .
C17 C18 1.406(5) .
C6 C5 1.394(5) .
N3 C32 1.452(6) .
N3 C31 1.444(5) .
N1 C25 1.296(17) .
N1 C27 1.42(2) .
N1 C26 1.414(17) .
C25 O5 1.206(6) .
C25 N1A 1.39(4) .
C27A N1A 1.53(4) .
N1A C26A 1.42(3) .
